data_2234353
loop_
_publ_author_name
'Xie, Yu-Zhong'
'Jin, Jing-Yi'
'Jin, Guang-De'

_publ_section_title
;
 3,6-Diiodo-9<i>H</i>-carbazole
;
_journal_coeditor_code PK2397
_journal_issue 4
_journal_name_full 'Acta Crystallographica Section E'
_journal_page_first o1242
_journal_paper_doi 10.1107/S1600536812012901
_journal_volume 68
_journal_year 2012
_chemical_formula_iupac 'C12 H7 I2 N'
_chemical_formula_moiety 'C12 H7 I2 N'
_chemical_formula_sum 'C12 H7 I2 N'
_chemical_formula_weight 418.99
_chemical_name_common 3,6-diiodo-9H-carbazole
_chemical_name_systematic 3,6-Diiodo-9<i>H</i>-carbazole
_space_group_IT_number 61
_symmetry_cell_setting orthorhombic
_symmetry_space_group_name_Hall '-P 2ac 2ab'
_symmetry_space_group_name_H-M 'P b c a'
_atom_sites_solution_hydrogens geom
_atom_sites_solution_primary direct
_atom_sites_solution_secondary difmap
_audit_creation_method SHELXL-97
_cell_angle_alpha 90.00
_cell_angle_beta 90.00
_cell_angle_gamma 90.00
_cell_formula_units_Z 8
_cell_length_a 11.8823(14)
_cell_length_b 7.8835(9)
_cell_length_c 24.835(3)
_cell_measurement_reflns_used 12303
_cell_measurement_temperature 293(2)
_cell_measurement_theta_max 26.77
_cell_measurement_theta_min 1.64
_cell_volume 2326.4(5)
_computing_cell_refinement 'SAINT-Plus (Bruker, 2004)'
_computing_data_collection 'APEX2 (Bruker, 2004)'
_computing_data_reduction 'SAINT-Plus (Bruker, 2004)'
_computing_molecular_graphics 'XP in SHELXTL (Sheldrick, 2008)'
_computing_publication_material 'SHELXTL (Sheldrick, 2008)'
_computing_structure_refinement 'SHELXL97 (Sheldrick, 2008)'
_computing_structure_solution 'SHELXS97 (Sheldrick, 2008)'
_diffrn_ambient_temperature 293(2)
_diffrn_measured_fraction_theta_full 1.000
_diffrn_measured_fraction_theta_max 0.998
_diffrn_measurement_device_type 'Bruker APEXII CCD area-detector'
_diffrn_measurement_method '\f and \w scans'
_diffrn_radiation_monochromator graphite
_diffrn_radiation_source 'fine-focus sealed tube'
_diffrn_radiation_type MoK\a
_diffrn_radiation_wavelength 0.71073
_diffrn_reflns_av_R_equivalents 0.0318
_diffrn_reflns_av_sigmaI/netI 0.0229
_diffrn_reflns_limit_h_max 15
_diffrn_reflns_limit_h_min -8
_diffrn_reflns_limit_k_max 9
_diffrn_reflns_limit_k_min -9
_diffrn_reflns_limit_l_max 29
_diffrn_reflns_limit_l_min -31
_diffrn_reflns_number 12303
_diffrn_reflns_theta_full 25.00
_diffrn_reflns_theta_max 26.77
_diffrn_reflns_theta_min 1.64
_diffrn_standards_number 0
_exptl_absorpt_coefficient_mu 5.372
_exptl_absorpt_correction_T_max 0.445
_exptl_absorpt_correction_T_min 0.371
_exptl_absorpt_correction_type multi-scan
_exptl_absorpt_process_details '(SADABS; Bruker, 2004)'
_exptl_crystal_colour colorless
_exptl_crystal_density_diffrn 2.392
_exptl_crystal_density_method 'not measured'
_exptl_crystal_description block
_exptl_crystal_F_000 1536
_exptl_crystal_size_max 0.23
_exptl_crystal_size_mid 0.21
_exptl_crystal_size_min 0.18
_refine_diff_density_max 0.567
_refine_diff_density_min -0.561
_refine_ls_extinction_coef 0.00021(4)
_refine_ls_extinction_expression Fc^*^=kFc[1+0.001xFc^2^\l^3^/sin(2\q)]^-1/4^
_refine_ls_extinction_method 'SHELXL97 (Sheldrick, 2008)'
_refine_ls_goodness_of_fit_ref 1.046
_refine_ls_hydrogen_treatment mixed
_refine_ls_matrix_type full
_refine_ls_number_parameters 141
_refine_ls_number_reflns 2456
_refine_ls_number_restraints 0
_refine_ls_restrained_S_all 1.046
_refine_ls_R_factor_all 0.0400
_refine_ls_R_factor_gt 0.0256
_refine_ls_shift/su_max 0.002
_refine_ls_shift/su_mean 0.000
_refine_ls_structure_factor_coef Fsqd
_refine_ls_weighting_details 'calc w=1/[\s^2^(Fo^2^)+(0.0193P)^2^+0.8116P] where P=(Fo^2^+2Fc^2^)/3'
_refine_ls_weighting_scheme calc
_refine_ls_wR_factor_gt 0.0482
_refine_ls_wR_factor_ref 0.0521
_reflns_number_gt 1879
_reflns_number_total 2456
_reflns_threshold_expression I>2\s(I)
_cod_data_source_file pk2397.cif
_cod_data_source_block I
_cod_database_code 2234353
_cod_database_fobs_code 2234353

loop_
_symmetry_equiv_pos_as_xyz
'x, y, z'
'-x+1/2, -y, z+1/2'
'-x, y+1/2, -z+1/2'
'x+1/2, -y+1/2, -z'
'-x, -y, -z'
'x-1/2, y, -z-1/2'
'x, -y-1/2, z-1/2'
'-x-1/2, y-1/2, z'

loop_
_atom_site_type_symbol
_atom_site_label
_atom_site_fract_x
_atom_site_fract_y
_atom_site_fract_z
_atom_site_U_iso_or_equiv
_atom_site_adp_type
_atom_site_calc_flag
_atom_site_refinement_flags
_atom_site_occupancy
_atom_site_symmetry_multiplicity
C C11 0.7583(3) 0.4740(4) 0.77946(15) 0.0445(9) Uani d . 1 1
H H11 0.8290 0.5240 0.7822 0.053 Uiso calc R 1 1
C C12 0.6978(3) 0.4308(4) 0.82476(14) 0.0406(9) Uani d . 1 1
H H12 0.7277 0.4525 0.8587 0.049 Uiso calc R 1 1
H H1N 0.807(3) 0.511(4) 0.6716(13) 0.032(11) Uiso d . 1 1
I I2 0.35650(2) 0.22435(4) 0.536173(10) 0.06040(11) Uani d . 1 1
I I1 0.50690(2) 0.28678(4) 0.891514(9) 0.04915(10) Uani d . 1 1
N N1 0.7525(3) 0.4684(4) 0.67876(13) 0.0460(8) Uani d . 1 1
C C5 0.4904(3) 0.2882(4) 0.63769(13) 0.0387(8) Uani d . 1 1
H H5 0.4264 0.2467 0.6548 0.046 Uiso calc R 1 1
C C4 0.5818(3) 0.3460(4) 0.66751(12) 0.0333(8) Uani d . 1 1
C C6 0.4967(3) 0.2939(5) 0.58238(14) 0.0432(9) Uani d . 1 1
C C9 0.6766(3) 0.4125(4) 0.64077(14) 0.0402(9) Uani d . 1 1
C C1 0.5918(3) 0.3545(4) 0.82033(13) 0.0373(8) Uani d . 1 1
C C2 0.5437(3) 0.3208(4) 0.77121(13) 0.0357(8) Uani d . 1 1
H H2 0.4730 0.2705 0.7690 0.043 Uiso calc R 1 1
C C3 0.6032(3) 0.3638(4) 0.72449(12) 0.0333(8) Uani d . 1 1
C C8 0.6826(3) 0.4177(5) 0.58496(14) 0.0478(10) Uani d . 1 1
H H8 0.7461 0.4603 0.5677 0.057 Uiso calc R 1 1
C C7 0.5931(3) 0.3587(5) 0.55598(14) 0.0492(10) Uani d . 1 1
H H7 0.5954 0.3612 0.5186 0.059 Uiso calc R 1 1
C C10 0.7105(3) 0.4408(4) 0.72961(14) 0.0375(8) Uani d . 1 1

loop_
_atom_site_aniso_label
_atom_site_aniso_U_11
_atom_site_aniso_U_22
_atom_site_aniso_U_33
_atom_site_aniso_U_12
_atom_site_aniso_U_13
_atom_site_aniso_U_23
C11 0.033(2) 0.047(2) 0.054(2) -0.0035(18) 0.0000(19) -0.0083(18)
C12 0.040(2) 0.043(2) 0.0391(19) 0.0011(17) -0.0046(17) -0.0074(16)
I2 0.0586(2) 0.0815(2) 0.04106(16) -0.00842(15) -0.01063(13) 0.00035(13)
I1 0.04885(17) 0.06034(18) 0.03825(14) -0.00679(13) 0.00108(12) 0.00815(11)
N1 0.0340(19) 0.055(2) 0.0490(18) -0.0110(17) 0.0093(18) 0.0011(16)
C5 0.036(2) 0.040(2) 0.039(2) 0.0034(17) 0.0027(17) 0.0040(16)
C4 0.034(2) 0.0312(18) 0.0345(18) 0.0029(15) 0.0017(16) 0.0029(14)
C6 0.044(2) 0.048(2) 0.0375(19) -0.0003(19) -0.0025(17) -0.0026(17)
C9 0.036(2) 0.043(2) 0.042(2) 0.0021(17) 0.0030(17) 0.0004(16)
C1 0.038(2) 0.0355(19) 0.0385(18) 0.0031(17) 0.0052(17) 0.0040(16)
C2 0.0298(18) 0.034(2) 0.0427(19) -0.0003(15) -0.0044(16) 0.0050(15)
C3 0.0312(19) 0.0328(19) 0.0358(18) 0.0010(15) 0.0002(15) 0.0010(14)
C8 0.041(2) 0.061(3) 0.041(2) 0.003(2) 0.0151(18) 0.0017(18)
C7 0.055(3) 0.059(3) 0.0341(19) 0.005(2) 0.0050(19) -0.0020(17)
C10 0.0331(19) 0.037(2) 0.043(2) 0.0003(16) 0.0043(17) -0.0027(16)

loop_
_atom_type_symbol
_atom_type_description
_atom_type_scat_dispersion_real
_atom_type_scat_dispersion_imag
_atom_type_scat_source
C C 0.0033 0.0016 'International Tables Vol C Tables 4.2.6.8 and 6.1.1.4'
H H 0.0000 0.0000 'International Tables Vol C Tables 4.2.6.8 and 6.1.1.4'
N N 0.0061 0.0033 'International Tables Vol C Tables 4.2.6.8 and 6.1.1.4'
I I -0.4742 1.8119 'International Tables Vol C Tables 4.2.6.8 and 6.1.1.4'

loop_
_geom_angle_atom_site_label_1
_geom_angle_atom_site_label_2
_geom_angle_atom_site_label_3
_geom_angle
C12 C11 C10 117.9(3)
C12 C11 H11 121.0
C10 C11 H11 121.0
C11 C12 C1 120.8(3)
C11 C12 H12 119.6
C1 C12 H12 119.6
C10 N1 C9 109.9(3)
C10 N1 H1N 127(3)
C9 N1 H1N 123(3)
C6 C5 C4 118.5(3)
C6 C5 H5 120.7
C4 C5 H5 120.7
C5 C4 C9 119.7(3)
C5 C4 C3 133.7(3)
C9 C4 C3 106.6(3)
C5 C6 C7 121.2(3)
C5 C6 I2 119.6(3)
C7 C6 I2 118.9(3)
N1 C9 C8 129.8(3)
N1 C9 C4 108.7(3)
C8 C9 C4 121.5(3)
C2 C1 C12 121.8(3)
C2 C1 I1 119.8(3)
C12 C1 I1 118.3(3)
C1 C2 C3 118.6(3)
C1 C2 H2 120.7
C3 C2 H2 120.7
C2 C3 C10 118.9(3)
C2 C3 C4 134.4(3)
C10 C3 C4 106.7(3)
C7 C8 C9 118.4(4)
C7 C8 H8 120.8
C9 C8 H8 120.8
C8 C7 C6 120.6(3)
C8 C7 H7 119.7
C6 C7 H7 119.7
N1 C10 C11 129.9(3)
N1 C10 C3 108.2(3)
C11 C10 C3 121.9(3)

loop_
_geom_bond_atom_site_label_1
_geom_bond_atom_site_label_2
_geom_bond_distance
C11 C12 1.378(5)
C11 C10 1.387(5)
C11 H11 0.9300
C12 C1 1.400(5)
C12 H12 0.9300
I2 C6 2.096(4)
I1 C1 2.104(3)
N1 C10 1.375(4)
N1 C9 1.378(5)
N1 H1N 0.75(3)
C5 C6 1.376(5)
C5 C4 1.391(5)
C5 H5 0.9300
C4 C9 1.409(5)
C4 C3 1.445(4)
C6 C7 1.415(5)
C9 C8 1.389(5)
C1 C2 1.373(4)
C2 C3 1.400(4)
C2 H2 0.9300
C3 C10 1.418(5)
C8 C7 1.366(5)
C8 H8 0.9300
C7 H7 0.9300

loop_
_geom_torsion_atom_site_label_1
_geom_torsion_atom_site_label_2
_geom_torsion_atom_site_label_3
_geom_torsion_atom_site_label_4
_geom_torsion
C10 C11 C12 C1 0.5(5)
C6 C5 C4 C9 1.7(5)
C6 C5 C4 C3 177.7(4)
C4 C5 C6 C7 -0.8(5)
C4 C5 C6 I2 -175.7(2)
C10 N1 C9 C8 178.7(4)
C10 N1 C9 C4 0.0(4)
C5 C4 C9 N1 177.0(3)
C3 C4 C9 N1 0.0(4)
C5 C4 C9 C8 -1.8(5)
C3 C4 C9 C8 -178.8(3)
C11 C12 C1 C2 -0.4(5)
C11 C12 C1 I1 178.5(3)
C12 C1 C2 C3 0.3(5)
I1 C1 C2 C3 -178.6(2)
C1 C2 C3 C10 -0.2(5)
C1 C2 C3 C4 178.7(4)
C5 C4 C3 C2 4.6(7)
C9 C4 C3 C2 -179.0(4)
C5 C4 C3 C10 -176.4(4)
C9 C4 C3 C10 0.1(4)
N1 C9 C8 C7 -177.6(4)
C4 C9 C8 C7 1.0(5)
C9 C8 C7 C6 -0.1(6)
C5 C6 C7 C8 0.0(6)
I2 C6 C7 C8 174.9(3)
C9 N1 C10 C11 178.8(4)
C9 N1 C10 C3 0.0(4)
C12 C11 C10 N1 -179.0(4)
C12 C11 C10 C3 -0.4(5)
C2 C3 C10 N1 179.1(3)
C4 C3 C10 N1 -0.1(4)
C2 C3 C10 C11 0.3(5)
C4 C3 C10 C11 -178.9(3)

loop_
_cod_related_entry_id
_cod_related_entry_database
_cod_related_entry_code
1 ChemSpider 2370235
